data_7250826
loop_
_publ_author_name
'Zheng, Kaibo'
'Wu, Wenlin'
'Yang, Xueer'
'Yan, Jiaying'
'Zhang, Nuonuo'
'Fang, Mingyue'
'Han, Fei'

_publ_section_title
;
 Effect of bridge units on the photophysical properties of
 tetraphenylethene-benzothiazole hybrid AIEgens with high-contrast
 mechanofluorochromic behaviour
;
_journal_issue 39
_journal_name_full CrystEngComm
_journal_page_first 6502
_journal_page_last 6507
_journal_paper_doi 10.1039/D5CE00574D
_journal_volume 27
_journal_year 2025
_chemical_absolute_configuration unk
_chemical_formula_moiety 'C34 H23 N O S'
_chemical_formula_sum 'C34 H23 N O S'
_chemical_formula_weight 493.59
_space_group_crystal_system monoclinic
_space_group_IT_number 9
_space_group_name_Hall 'C -2yc'
_space_group_name_H-M_alt 'C 1 c 1'
_atom_sites_solution_hydrogens geom
_atom_sites_solution_primary dual
_audit_creation_date 2025-04-29
_audit_creation_method
;
Olex2 1.5-beta
(compiled 2022.04.07 svn.rca3783a0 for OlexSys, GUI svn.r6439)
;
_audit_update_record
;
2025-05-31 deposited with the CCDC.	2025-09-02 downloaded from the CCDC.
;
_cell_angle_alpha 90
_cell_angle_beta 94.785(4)
_cell_angle_gamma 90
_cell_formula_units_Z 4
_cell_length_a 10.0521(4)
_cell_length_b 16.6181(8)
_cell_length_c 15.0137(7)
_cell_measurement_reflns_used 6090
_cell_measurement_temperature 100.3(8)
_cell_measurement_theta_max 72.7040
_cell_measurement_theta_min 5.0790
_cell_volume 2499.2(2)
_computing_cell_refinement 'CrysAlisPro 1.171.43.143a (Rigaku OD, 2024)'
_computing_data_collection 'CrysAlisPro 1.171.43.143a (Rigaku OD, 2024)'
_computing_data_reduction 'CrysAlisPro 1.171.43.143a (Rigaku OD, 2024)'
_computing_molecular_graphics 'Olex2 1.5-beta (Dolomanov et al., 2009)'
_computing_publication_material 'Olex2 1.5-beta (Dolomanov et al., 2009)'
_computing_structure_refinement 'SHELXL 2018/3 (Sheldrick, 2015)'
_computing_structure_solution 'SHELXT 2018/2 (Sheldrick, 2018)'
_diffrn_ambient_environment N~2~
_diffrn_ambient_temperature 100.3(8)
_diffrn_detector 'Hybrid Pixel Array Detector'
_diffrn_detector_area_resol_mean 10.0000
_diffrn_detector_type HyPix
_diffrn_measured_fraction_theta_full 0.988
_diffrn_measured_fraction_theta_max 0.949
_diffrn_measurement_details
;
List of Runs (angles in degrees, time in seconds):

  # Type    Start    End  Width  t~exp~   \w     \q     \k     \f   Frames
#--------------------------------------------------------------------------
  1  \w    -71.00 -45.00   0.50    0.32    -- -103.00  77.00  60.00   52
  2  \w    -67.00 -32.00   0.50    0.32    -- -103.00  77.00  90.00   70
  3  \w    -13.00  15.00   0.50    0.08    --  -42.99  38.00   0.00   56
  4  \w    -66.00 -17.00   0.50    0.08    --  -42.99  94.00 -89.00   98
  5  \w    -70.00 -31.00   0.50    0.32    -- -103.00 126.00-150.00   78
  6  \w    -92.00 -31.00   0.50    0.32    -- -103.00  94.00 -89.00  122
  7  \w   -122.00 -32.00   0.50    0.08    --  -42.99 -19.00  60.00  180
  8  \w   -132.00 -92.00   0.50    0.32    -- -103.00 -15.00  30.00   80
  9  \w   -131.00 -88.00   0.50    0.32    -- -103.00 -15.00  60.00   86
 10  \w   -118.00 -88.00   0.50    0.32    -- -103.00 -15.00  90.00   60
 11  \w   -132.00 -96.00   0.50    0.32    -- -103.00 -15.00 150.00   72
 12  \w   -140.00-104.00   0.50    0.32    -- -103.00 -94.00 160.00   72
 13  \w    -28.00  22.00   0.50    0.08    --   42.99 -38.00  30.00  100
 14  \w     34.00  66.00   0.50    0.32    --  107.57 -77.00 150.00   64
 15  \w     39.00  72.00   0.50    0.32    --  107.57 -77.00  30.00   66
 16  \w     35.00  76.00   0.50    0.32    --  107.57 -77.00-150.00   82
 17  \w     35.00  61.00   0.50    0.32    --  107.57 -77.00-180.00   52
 18  \w     93.00 122.00   0.50    0.32    --  107.57  15.00 -90.00   58
 19  \w    107.00 154.00   0.50    0.32    --  107.57  94.00 -89.00   94
 20  \w     96.00 136.00   0.50    0.32    --  107.57  15.00 -60.00   80
 21  \w     39.00  64.00   0.50    0.32    --  107.57-126.00-120.00   50
 22  \w     66.00  99.00   0.50    0.32    --  107.57-126.00-120.00   66
 23  \w     -4.00  74.00   0.50    0.08    --   42.99 -94.00 160.00  156
 24  \w     67.00  93.00   0.50    0.32    --  107.57 -94.00 160.00   52
 25  \w     52.00  78.00   0.50    0.08    --   43.18  38.00 150.00   52
 26  \w    -11.00  19.00   0.50    0.08    --   43.18 -38.00  60.00   60
 27  \w   -148.00 -91.00   0.50    0.32    -- -103.00 -61.00-180.00  114
 28  \w    -72.00 -47.00   0.50    0.32    -- -103.00  77.00-120.00   50
 29  \w    126.00 165.00   0.50    0.32    --  107.57  77.00  30.00   78
 30  \w     95.00 137.00   0.50    0.32    --  107.57  15.00  60.00   84
 31  \w     36.00  62.00   0.50    0.08    --   43.18  38.00 150.00   52
 32  \w    -55.00 -30.00   0.50    0.08    --  -43.18 -55.00  36.42   50
 33  \w    -56.00 -29.00   0.50    0.08    --  -43.18 -56.00  -4.21   54
 34  \w    -56.00 -31.00   0.50    0.08    --  -43.18 -58.00  78.51   50
 35  \w     28.00  55.00   0.50    0.08    --   43.18  62.00 173.95   54
 36  \w     31.00  57.00   0.50    0.08    --   43.18  58.00 117.66   52
 37  \w     77.00 115.00   0.50    0.08    --   43.18  38.00 150.00   76
 38  \w     26.00  51.00   0.50    0.08    --   43.18  63.00-119.91   50
 39  \w      7.00  54.00   0.50    0.08    --   43.18 -99.00   0.00   94
 40  \w     26.00  51.00   0.50    0.08    --   43.18  63.00  72.88   50
 41  \w    -99.00 -73.00   0.50    0.32    -- -103.00 124.00 -76.33   52
 42  \w   -125.00 -90.00   0.50    0.32    -- -103.00 -66.00-119.24   70
;
_diffrn_measurement_device 'four-circle diffractometer'
_diffrn_measurement_device_type 'ROD, Synergy Custom system, HyPix'
_diffrn_measurement_method '\w scans'
_diffrn_orient_matrix_type 'CrysAlisPro convention (1999,Acta A55,543-557)'
_diffrn_orient_matrix_UB_11 -0.0488142000
_diffrn_orient_matrix_UB_12 0.0703038000
_diffrn_orient_matrix_UB_13 0.0556370000
_diffrn_orient_matrix_UB_21 0.1219491000
_diffrn_orient_matrix_UB_22 0.0502808000
_diffrn_orient_matrix_UB_23 -0.0218960000
_diffrn_orient_matrix_UB_31 -0.0800305000
_diffrn_orient_matrix_UB_32 0.0336654000
_diffrn_orient_matrix_UB_33 -0.0837487000
_diffrn_radiation_monochromator mirror
_diffrn_radiation_probe x-ray
_diffrn_radiation_type 'Cu K\a'
_diffrn_radiation_wavelength 1.54184
_diffrn_reflns_av_R_equivalents 0.0355
_diffrn_reflns_av_unetI/netI 0.0332
_diffrn_reflns_Laue_measured_fraction_full 0.988
_diffrn_reflns_Laue_measured_fraction_max 0.949
_diffrn_reflns_limit_h_max 12
_diffrn_reflns_limit_h_min -12
_diffrn_reflns_limit_k_max 20
_diffrn_reflns_limit_k_min -20
_diffrn_reflns_limit_l_max 17
_diffrn_reflns_limit_l_min -18
_diffrn_reflns_number 9505
_diffrn_reflns_point_group_measured_fraction_full 0.774
_diffrn_reflns_point_group_measured_fraction_max 0.729
_diffrn_reflns_theta_full 67.684
_diffrn_reflns_theta_max 74.686
_diffrn_reflns_theta_min 5.156
_diffrn_source 'Rotating-anode X-ray tube'
_diffrn_source_type 'Rigaku (Cu) X-ray Source'
_exptl_absorpt_coefficient_mu 1.363
_exptl_absorpt_correction_T_max 1.00000
_exptl_absorpt_correction_T_min 0.70971
_exptl_absorpt_correction_type multi-scan
_exptl_absorpt_process_details
;
CrysAlisPro 1.171.43.143a (Rigaku Oxford Diffraction, 2024)
Empirical absorption correction using spherical harmonics,
implemented in SCALE3 ABSPACK scaling algorithm.
;
_exptl_crystal_colour 'clear light yellow'
_exptl_crystal_density_diffrn 1.312
_exptl_crystal_description block
_exptl_crystal_F_000 1032
_exptl_crystal_size_max 0.14
_exptl_crystal_size_mid 0.12
_exptl_crystal_size_min 0.11
_refine_diff_density_max 0.455
_refine_diff_density_min -0.512
_refine_diff_density_rms 0.166
_refine_ls_abs_structure_details
;
 Flack x determined using 1163 quotients [(I+)-(I-)]/[(I+)+(I-)]
 (Parsons, Flack and Wagner, Acta Cryst. B69 (2013) 249-259).
;
_refine_ls_abs_structure_Flack 0.343(16)
_refine_ls_extinction_method none
_refine_ls_goodness_of_fit_ref 1.339
_refine_ls_hydrogen_treatment constr
_refine_ls_matrix_type full
_refine_ls_number_parameters 334
_refine_ls_number_reflns 3735
_refine_ls_number_restraints 2
_refine_ls_restrained_S_all 1.338
_refine_ls_R_factor_all 0.1147
_refine_ls_R_factor_gt 0.1133
_refine_ls_shift/su_max 0.000
_refine_ls_shift/su_mean 0.000
_refine_ls_structure_factor_coef Fsqd
_refine_ls_weighting_details 'w=1/[\s^2^(Fo^2^)+(0.2000P)^2^] where P=(Fo^2^+2Fc^2^)/3'
_refine_ls_weighting_scheme calc
_refine_ls_wR_factor_gt 0.2698
_refine_ls_wR_factor_ref 0.2722
_reflns_Friedel_coverage 0.535
_reflns_Friedel_fraction_full 0.560
_reflns_Friedel_fraction_max 0.509
_reflns_number_gt 3578
_reflns_number_total 3735
_reflns_threshold_expression 'I > 2\s(I)'
_cod_data_source_file d5ce00574d2.cif
_cod_data_source_block tp
_cod_depositor_comments 'Adding full bibliography for 7250826--7250827.cif.'
_cod_database_code 7250826
_shelx_shelxl_version_number 2018/3
_chemical_oxdiff_formula 'C  H O N S'
_shelx_space_group_comment
;
The symmetry employed for this shelxl refinement is uniquely defined
by the following loop, which should always be used as a source of
symmetry information in preference to the above space-group names.
They are only intended as comments.
;
_shelx_estimated_absorpt_t_max 0.864
_shelx_estimated_absorpt_t_min 0.832
_olex2_refinement_description
;
1. Fixed Uiso
 At 1.2 times of:
  All C(H) groups
2.a Aromatic/amide H refined with riding coordinates:
 C4(H4), C5(H5), C10(H10), C11(H11), C13(H13), C14(H14), C18(H18), C19(H19),
 C20(H20), C21(H21), C22(H22), C24(H24), C25(H25), C26(H26), C27(H27), C28(H28),
  C30(H30), C31(H31), C32(H32), C33(H33), C34(H34)
;
_smtbx_masks_void_probe_radius 1.2
_smtbx_masks_void_truncation_radius 1.2
_olex2_submission_special_instructions 'No special instructions were received'
_oxdiff_exptl_absorpt_empirical_details
;
Empirical correction (ABSPACK) includes:
- Absorption correction using spherical harmonics
- Frame scaling
;
_oxdiff_exptl_absorpt_empirical_full_max 1.407
_oxdiff_exptl_absorpt_empirical_full_min 0.546

loop_
_space_group_symop_operation_xyz
'x, y, z'
'x, -y, z+1/2'
'x+1/2, y+1/2, z'
'x+1/2, -y+1/2, z+1/2'

loop_
_atom_site_label
_atom_site_type_symbol
_atom_site_fract_x
_atom_site_fract_y
_atom_site_fract_z
_atom_site_U_iso_or_equiv
_atom_site_adp_type
_atom_site_occupancy
_atom_site_site_symmetry_order
_atom_site_calc_flag
_atom_site_refinement_flags_posn
_atom_site_refinement_flags_adp
_atom_site_refinement_flags_occupancy
_atom_site_disorder_assembly
_atom_site_disorder_group
S1 S 0.72259(16) 0.72675(9) 0.66757(12) 0.0295(5) Uani 1 1 d . . . . .
O1 O 0.5397(6) 0.7110(3) 0.5081(4) 0.0377(13) Uani 1 1 d . . . . .
N1 N 0.7043(6) 0.5710(3) 0.6546(4) 0.0288(13) Uani 1 1 d . . . . .
C1 C 0.7984(7) 0.6695(5) 0.7533(5) 0.0320(16) Uani 1 1 d . . . . .
C2 C 0.8701(7) 0.6941(5) 0.8327(5) 0.0359(18) Uani 1 1 d . . . . .
H2 H 0.881711 0.749637 0.846018 0.043 Uiso 1 1 calc R U . . .
C3 C 0.9218(8) 0.6383(6) 0.8894(6) 0.043(2) Uani 1 1 d . . . . .
H3 H 0.971935 0.654797 0.942758 0.051 Uiso 1 1 calc R U . . .
C4 C 0.9047(7) 0.5592(5) 0.8728(5) 0.0342(16) Uani 1 1 d . . . . .
H4 H 0.943097 0.521775 0.915347 0.041 Uiso 1 1 calc R U . . .
C5 C 0.8346(7) 0.5299(4) 0.7976(5) 0.0295(14) Uani 1 1 d . . . . .
H5 H 0.823612 0.473748 0.788039 0.035 Uiso 1 1 calc R U . . .
C6 C 0.7795(7) 0.5865(5) 0.7350(5) 0.0319(15) Uani 1 1 d . . . . .
C7 C 0.6689(7) 0.6373(4) 0.6141(5) 0.0259(13) Uani 1 1 d . . . . .
C8 C 0.5774(7) 0.6449(4) 0.5310(5) 0.0268(14) Uani 1 1 d . . . . .
C9 C 0.5297(6) 0.5701(4) 0.4833(4) 0.0223(13) Uani 1 1 d . . . . .
C10 C 0.6154(6) 0.5046(4) 0.4709(4) 0.0222(13) Uani 1 1 d . . . . .
H10 H 0.705813 0.506159 0.495018 0.027 Uiso 1 1 calc R U . . .
C11 C 0.5670(6) 0.4385(4) 0.4237(4) 0.0221(12) Uani 1 1 d . . . . .
H11 H 0.626074 0.395547 0.413214 0.027 Uiso 1 1 calc R U . . .
C12 C 0.4324(6) 0.4329(4) 0.3905(4) 0.0195(11) Uani 1 1 d . . . . .
C13 C 0.3487(6) 0.4975(4) 0.4045(5) 0.0277(14) Uani 1 1 d . . . . .
H13 H 0.257200 0.494839 0.383099 0.033 Uiso 1 1 calc R U . . .
C14 C 0.3971(7) 0.5656(4) 0.4490(5) 0.0250(13) Uani 1 1 d . . . . .
H14 H 0.339109 0.609843 0.456322 0.030 Uiso 1 1 calc R U . . .
C15 C 0.3848(6) 0.3574(4) 0.3439(4) 0.0227(13) Uani 1 1 d . . . . .
C16 C 0.3008(6) 0.3573(4) 0.2690(4) 0.0209(13) Uani 1 1 d . . . . .
C17 C 0.2458(7) 0.2799(4) 0.2308(5) 0.0272(14) Uani 1 1 d . . . . .
C18 C 0.2680(7) 0.2573(4) 0.1435(4) 0.0259(13) Uani 1 1 d . . . . .
H18 H 0.315700 0.292794 0.108091 0.031 Uiso 1 1 calc R U . . .
C19 C 0.2229(7) 0.1855(5) 0.1075(5) 0.0321(15) Uani 1 1 d . . . . .
H19 H 0.240161 0.171129 0.048283 0.039 Uiso 1 1 calc R U . . .
C20 C 0.1509(7) 0.1334(4) 0.1595(5) 0.0297(14) Uani 1 1 d . . . . .
H20 H 0.119888 0.083130 0.135842 0.036 Uiso 1 1 calc R U . . .
C21 C 0.1258(7) 0.1554(4) 0.2441(5) 0.0296(15) Uani 1 1 d . . . . .
H21 H 0.075037 0.120775 0.278505 0.036 Uiso 1 1 calc R U . . .
C22 C 0.1731(6) 0.2273(4) 0.2805(4) 0.0236(13) Uani 1 1 d . . . . .
H22 H 0.155960 0.241020 0.339943 0.028 Uiso 1 1 calc R U . . .
C23 C 0.2560(6) 0.4304(4) 0.2163(4) 0.0237(13) Uani 1 1 d . . . . .
C24 C 0.1224(6) 0.4426(4) 0.1926(4) 0.0243(13) Uani 1 1 d . . . . .
H24 H 0.059578 0.404092 0.209921 0.029 Uiso 1 1 calc R U . . .
C25 C 0.0768(7) 0.5103(4) 0.1437(4) 0.0269(14) Uani 1 1 d . . . . .
H25 H -0.015933 0.517839 0.128302 0.032 Uiso 1 1 calc R U . . .
C26 C 0.1681(9) 0.5657(4) 0.1182(6) 0.0366(17) Uani 1 1 d . . . . .
H26 H 0.138251 0.612667 0.086400 0.044 Uiso 1 1 calc R U . . .
C27 C 0.3033(8) 0.5532(5) 0.1388(6) 0.0406(18) Uani 1 1 d . . . . .
H27 H 0.365865 0.590111 0.117980 0.049 Uiso 1 1 calc R U . . .
C28 C 0.3486(7) 0.4871(4) 0.1896(5) 0.0284(14) Uani 1 1 d . . . . .
H28 H 0.441262 0.480415 0.206185 0.034 Uiso 1 1 calc R U . . .
C29 C 0.4374(6) 0.2810(3) 0.3843(4) 0.0199(12) Uani 1 1 d . . . . .
C30 C 0.5023(7) 0.2251(4) 0.3333(5) 0.0257(14) Uani 1 1 d . . . . .
H30 H 0.510209 0.235457 0.271732 0.031 Uiso 1 1 calc R U . . .
C31 C 0.5555(6) 0.1543(4) 0.3715(5) 0.0283(14) Uani 1 1 d . . . . .
H31 H 0.599347 0.117031 0.335890 0.034 Uiso 1 1 calc R U . . .
C32 C 0.5445(7) 0.1381(4) 0.4625(5) 0.0297(15) Uani 1 1 d . . . . .
H32 H 0.581868 0.090650 0.489475 0.036 Uiso 1 1 calc R U . . .
C33 C 0.4778(7) 0.1931(4) 0.5115(5) 0.0299(14) Uani 1 1 d . . . . .
H33 H 0.467312 0.181830 0.572584 0.036 Uiso 1 1 calc R U . . .
C34 C 0.4259(6) 0.2640(4) 0.4751(5) 0.0244(13) Uani 1 1 d . . . . .
H34 H 0.382636 0.301093 0.511282 0.029 Uiso 1 1 calc R U . . .

loop_
_atom_site_aniso_label
_atom_site_aniso_U_11
_atom_site_aniso_U_22
_atom_site_aniso_U_33
_atom_site_aniso_U_23
_atom_site_aniso_U_13
_atom_site_aniso_U_12
S1 0.0343(8) 0.0233(8) 0.0308(9) -0.0016(6) 0.0030(6) 0.0000(6)
O1 0.047(3) 0.026(2) 0.039(3) -0.003(2) -0.004(2) 0.002(2)
N1 0.032(3) 0.022(3) 0.032(3) 0.001(2) 0.005(2) 0.002(2)
C1 0.025(3) 0.034(4) 0.038(4) 0.016(3) 0.009(3) 0.005(3)
C2 0.029(3) 0.034(4) 0.046(4) -0.021(3) 0.005(3) -0.010(3)
C3 0.034(4) 0.061(5) 0.033(4) -0.008(4) 0.002(3) -0.013(4)
C4 0.029(3) 0.049(4) 0.025(4) 0.010(3) 0.000(3) -0.004(3)
C5 0.030(3) 0.017(3) 0.042(4) -0.001(3) 0.007(3) -0.003(2)
C6 0.025(3) 0.047(4) 0.023(3) -0.003(3) 0.001(3) -0.003(3)
C7 0.033(3) 0.015(3) 0.029(3) -0.003(3) 0.001(3) 0.000(2)
C8 0.028(3) 0.027(3) 0.026(3) -0.002(2) 0.005(3) 0.002(2)
C9 0.023(3) 0.024(3) 0.019(3) 0.000(2) -0.001(2) 0.002(2)
C10 0.020(3) 0.020(3) 0.026(3) 0.000(2) 0.002(2) -0.002(2)
C11 0.026(3) 0.020(3) 0.020(3) 0.001(2) 0.001(2) 0.005(2)
C12 0.024(3) 0.014(2) 0.019(3) -0.001(2) 0.000(2) 0.001(2)
C13 0.023(3) 0.032(4) 0.027(3) 0.000(3) -0.006(2) 0.006(3)
C14 0.031(3) 0.019(3) 0.024(3) -0.005(2) -0.006(2) 0.007(2)
C15 0.025(3) 0.019(3) 0.024(3) 0.003(2) 0.001(2) -0.002(2)
C16 0.021(3) 0.025(3) 0.016(3) 0.004(2) 0.001(2) 0.000(2)
C17 0.022(3) 0.026(3) 0.033(4) 0.001(3) -0.001(3) -0.003(2)
C18 0.031(3) 0.024(3) 0.023(3) 0.005(3) 0.002(3) -0.001(3)
C19 0.030(3) 0.033(4) 0.032(4) -0.002(3) -0.003(3) 0.006(3)
C20 0.036(3) 0.024(3) 0.027(3) -0.003(3) -0.011(3) -0.004(3)
C21 0.032(3) 0.019(3) 0.038(4) 0.002(3) 0.002(3) -0.002(2)
C22 0.023(3) 0.027(3) 0.021(3) 0.001(2) 0.003(2) 0.001(2)
C23 0.026(3) 0.026(3) 0.018(3) 0.002(2) -0.002(2) -0.001(2)
C24 0.023(3) 0.024(3) 0.026(3) 0.001(2) 0.001(2) 0.000(2)
C25 0.032(3) 0.023(3) 0.023(3) -0.002(2) -0.010(2) 0.001(2)
C26 0.049(4) 0.022(3) 0.036(4) 0.002(3) -0.012(3) -0.002(3)
C27 0.039(4) 0.034(4) 0.047(5) 0.011(3) -0.012(3) -0.008(3)
C28 0.022(3) 0.029(3) 0.033(3) 0.006(3) -0.002(2) -0.008(3)
C29 0.022(3) 0.018(3) 0.018(3) 0.000(2) -0.006(2) -0.004(2)
C30 0.023(3) 0.023(3) 0.031(4) 0.002(2) 0.000(3) 0.002(2)
C31 0.027(3) 0.028(3) 0.029(4) -0.002(3) 0.001(3) 0.007(2)
C32 0.027(3) 0.023(3) 0.039(4) 0.004(3) -0.001(3) 0.003(3)
C33 0.041(4) 0.024(3) 0.025(3) 0.008(3) 0.002(3) 0.001(3)
C34 0.023(3) 0.022(3) 0.028(3) 0.001(2) 0.003(2) 0.001(2)

loop_
_atom_type_symbol
_atom_type_description
_atom_type_scat_dispersion_real
_atom_type_scat_dispersion_imag
_atom_type_scat_source
C C 0.0181 0.0091 'International Tables Vol C Tables 4.2.6.8 and 6.1.1.4'
H H 0.0000 0.0000 'International Tables Vol C Tables 4.2.6.8 and 6.1.1.4'
N N 0.0311 0.0180 'International Tables Vol C Tables 4.2.6.8 and 6.1.1.4'
O O 0.0492 0.0322 'International Tables Vol C Tables 4.2.6.8 and 6.1.1.4'
S S 0.3331 0.5567 'International Tables Vol C Tables 4.2.6.8 and 6.1.1.4'

loop_
_geom_angle_atom_site_label_1
_geom_angle_atom_site_label_2
_geom_angle_atom_site_label_3
_geom_angle
_geom_angle_site_symmetry_1
_geom_angle_site_symmetry_3
_geom_angle_publ_flag
C1 S1 C7 88.5(4) . . ?
C7 N1 C6 110.9(6) . . ?
C2 C1 S1 129.6(6) . . ?
C2 C1 C6 119.9(7) . . ?
C6 C1 S1 110.4(6) . . ?
C1 C2 H2 120.5 . . ?
C3 C2 C1 119.1(7) . . ?
C3 C2 H2 120.5 . . ?
C2 C3 H3 119.2 . . ?
C2 C3 C4 121.5(8) . . ?
C4 C3 H3 119.2 . . ?
C3 C4 H4 118.4 . . ?
C3 C4 C5 123.3(8) . . ?
C5 C4 H4 118.4 . . ?
C4 C5 H5 121.3 . . ?
C4 C5 C6 117.4(6) . . ?
C6 C5 H5 121.3 . . ?
N1 C6 C1 113.7(7) . . ?
N1 C6 C5 127.5(7) . . ?
C5 C6 C1 118.8(7) . . ?
N1 C7 S1 116.4(6) . . ?
N1 C7 C8 126.2(6) . . ?
C8 C7 S1 117.1(5) . . ?
O1 C8 C7 118.2(6) . . ?
O1 C8 C9 122.9(7) . . ?
C7 C8 C9 118.8(6) . . ?
C10 C9 C8 122.1(6) . . ?
C14 C9 C8 118.7(6) . . ?
C14 C9 C10 119.2(6) . . ?
C9 C10 H10 120.3 . . ?
C11 C10 C9 119.4(6) . . ?
C11 C10 H10 120.3 . . ?
C10 C11 H11 119.2 . . ?
C10 C11 C12 121.7(6) . . ?
C12 C11 H11 119.2 . . ?
C11 C12 C15 118.9(5) . . ?
C13 C12 C11 118.1(6) . . ?
C13 C12 C15 123.0(6) . . ?
C12 C13 H13 119.6 . . ?
C14 C13 C12 120.9(6) . . ?
C14 C13 H13 119.6 . . ?
C9 C14 H14 119.7 . . ?
C13 C14 C9 120.7(6) . . ?
C13 C14 H14 119.7 . . ?
C16 C15 C12 123.0(6) . . ?
C16 C15 C29 121.1(6) . . ?
C29 C15 C12 115.9(6) . . ?
C15 C16 C17 120.4(6) . . ?
C15 C16 C23 125.4(6) . . ?
C17 C16 C23 114.2(5) . . ?
C18 C17 C16 120.5(6) . . ?
C22 C17 C16 121.8(6) . . ?
C22 C17 C18 117.7(6) . . ?
C17 C18 H18 119.0 . . ?
C19 C18 C17 122.0(6) . . ?
C19 C18 H18 119.0 . . ?
C18 C19 H19 120.5 . . ?
C18 C19 C20 119.0(7) . . ?
C20 C19 H19 120.5 . . ?
C19 C20 H20 120.2 . . ?
C21 C20 C19 119.7(6) . . ?
C21 C20 H20 120.2 . . ?
C20 C21 H21 119.5 . . ?
C20 C21 C22 121.0(6) . . ?
C22 C21 H21 119.5 . . ?
C17 C22 H22 119.7 . . ?
C21 C22 C17 120.6(6) . . ?
C21 C22 H22 119.7 . . ?
C24 C23 C16 120.0(6) . . ?
C24 C23 C28 118.9(6) . . ?
C28 C23 C16 121.1(6) . . ?
C23 C24 H24 119.2 . . ?
C23 C24 C25 121.6(6) . . ?
C25 C24 H24 119.2 . . ?
C24 C25 H25 120.4 . . ?
C26 C25 C24 119.1(7) . . ?
C26 C25 H25 120.4 . . ?
C25 C26 H26 119.9 . . ?
C25 C26 C27 120.1(7) . . ?
C27 C26 H26 119.9 . . ?
C26 C27 H27 119.6 . . ?
C26 C27 C28 120.8(7) . . ?
C28 C27 H27 119.6 . . ?
C23 C28 H28 120.3 . . ?
C27 C28 C23 119.4(6) . . ?
C27 C28 H28 120.3 . . ?
C30 C29 C15 120.7(6) . . ?
C30 C29 C34 118.5(6) . . ?
C34 C29 C15 120.8(6) . . ?
C29 C30 H30 119.5 . . ?
C31 C30 C29 121.0(7) . . ?
C31 C30 H30 119.5 . . ?
C30 C31 H31 119.9 . . ?
C30 C31 C32 120.1(6) . . ?
C32 C31 H31 119.9 . . ?
C31 C32 H32 120.9 . . ?
C33 C32 C31 118.2(6) . . ?
C33 C32 H32 120.9 . . ?
C32 C33 H33 118.8 . . ?
C32 C33 C34 122.5(7) . . ?
C34 C33 H33 118.8 . . ?
C29 C34 H34 120.1 . . ?
C33 C34 C29 119.7(6) . . ?
C33 C34 H34 120.1 . . ?

loop_
_geom_bond_atom_site_label_1
_geom_bond_atom_site_label_2
_geom_bond_distance
_geom_bond_site_symmetry_2
_geom_bond_publ_flag
S1 C1 1.725(7) . ?
S1 C7 1.752(7) . ?
O1 C8 1.203(9) . ?
N1 C6 1.394(10) . ?
N1 C7 1.294(9) . ?
C1 C2 1.403(11) . ?
C1 C6 1.416(11) . ?
C2 H2 0.9500 . ?
C2 C3 1.334(13) . ?
C3 H3 0.9500 . ?
C3 C4 1.347(13) . ?
C4 H4 0.9500 . ?
C4 C5 1.368(11) . ?
C5 H5 0.9500 . ?
C5 C6 1.410(11) . ?
C7 C8 1.493(11) . ?
C8 C9 1.494(9) . ?
C9 C10 1.409(9) . ?
C9 C14 1.390(10) . ?
C10 H10 0.9500 . ?
C10 C11 1.374(9) . ?
C11 H11 0.9500 . ?
C11 C12 1.406(9) . ?
C12 C13 1.391(9) . ?
C12 C15 1.495(9) . ?
C13 H13 0.9500 . ?
C13 C14 1.382(10) . ?
C14 H14 0.9500 . ?
C15 C16 1.348(9) . ?
C15 C29 1.485(8) . ?
C16 C17 1.495(9) . ?
C16 C23 1.498(9) . ?
C17 C18 1.399(10) . ?
C17 C22 1.396(9) . ?
C18 H18 0.9500 . ?
C18 C19 1.372(11) . ?
C19 H19 0.9500 . ?
C19 C20 1.406(11) . ?
C20 H20 0.9500 . ?
C20 C21 1.367(10) . ?
C21 H21 0.9500 . ?
C21 C22 1.381(9) . ?
C22 H22 0.9500 . ?
C23 C24 1.374(9) . ?
C23 C28 1.407(9) . ?
C24 H24 0.9500 . ?
C24 C25 1.400(9) . ?
C25 H25 0.9500 . ?
C25 C26 1.378(11) . ?
C26 H26 0.9500 . ?
C26 C27 1.384(12) . ?
C27 H27 0.9500 . ?
C27 C28 1.392(10) . ?
C28 H28 0.9500 . ?
C29 C30 1.400(9) . ?
C29 C34 1.407(9) . ?
C30 H30 0.9500 . ?
C30 C31 1.395(9) . ?
C31 H31 0.9500 . ?
C31 C32 1.406(10) . ?
C32 H32 0.9500 . ?
C32 C33 1.382(10) . ?
C33 H33 0.9500 . ?
C33 C34 1.383(10) . ?
C34 H34 0.9500 . ?

loop_
_geom_torsion_atom_site_label_1
_geom_torsion_atom_site_label_2
_geom_torsion_atom_site_label_3
_geom_torsion_atom_site_label_4
_geom_torsion
_geom_torsion_site_symmetry_1
_geom_torsion_site_symmetry_2
_geom_torsion_site_symmetry_3
_geom_torsion_site_symmetry_4
_geom_torsion_publ_flag
S1 C1 C2 C3 -179.2(6) . . . . ?
S1 C1 C6 N1 -0.8(7) . . . . ?
S1 C1 C6 C5 179.9(5) . . . . ?
S1 C7 C8 O1 -4.1(8) . . . . ?
S1 C7 C8 C9 179.8(5) . . . . ?
O1 C8 C9 C10 141.9(7) . . . . ?
O1 C8 C9 C14 -37.1(9) . . . . ?
N1 C7 C8 O1 170.1(7) . . . . ?
N1 C7 C8 C9 -6.0(10) . . . . ?
C1 S1 C7 N1 -0.7(6) . . . . ?
C1 S1 C7 C8 174.0(5) . . . . ?
C1 C2 C3 C4 -1.2(12) . . . . ?
C2 C1 C6 N1 178.9(6) . . . . ?
C2 C1 C6 C5 -0.5(10) . . . . ?
C2 C3 C4 C5 0.3(13) . . . . ?
C3 C4 C5 C6 0.5(11) . . . . ?
C4 C5 C6 N1 -179.6(6) . . . . ?
C4 C5 C6 C1 -0.4(10) . . . . ?
C6 N1 C7 S1 0.4(8) . . . . ?
C6 N1 C7 C8 -173.8(6) . . . . ?
C6 C1 C2 C3 1.3(10) . . . . ?
C7 S1 C1 C2 -178.8(7) . . . . ?
C7 S1 C1 C6 0.8(5) . . . . ?
C7 N1 C6 C1 0.3(8) . . . . ?
C7 N1 C6 C5 179.5(7) . . . . ?
C7 C8 C9 C10 -42.1(9) . . . . ?
C7 C8 C9 C14 138.8(7) . . . . ?
C8 C9 C10 C11 -177.7(6) . . . . ?
C8 C9 C14 C13 -180.0(6) . . . . ?
C9 C10 C11 C12 -2.8(9) . . . . ?
C10 C9 C14 C13 1.0(10) . . . . ?
C10 C11 C12 C13 1.8(9) . . . . ?
C10 C11 C12 C15 -176.8(6) . . . . ?
C11 C12 C13 C14 0.6(10) . . . . ?
C11 C12 C15 C16 -138.5(6) . . . . ?
C11 C12 C15 C29 40.6(8) . . . . ?
C12 C13 C14 C9 -2.0(11) . . . . ?
C12 C15 C16 C17 -173.7(6) . . . . ?
C12 C15 C16 C23 7.3(9) . . . . ?
C12 C15 C29 C30 -125.1(6) . . . . ?
C12 C15 C29 C34 53.5(8) . . . . ?
C13 C12 C15 C16 43.0(9) . . . . ?
C13 C12 C15 C29 -137.9(6) . . . . ?
C14 C9 C10 C11 1.4(9) . . . . ?
C15 C12 C13 C14 179.1(6) . . . . ?
C15 C16 C17 C18 -121.4(7) . . . . ?
C15 C16 C17 C22 57.5(9) . . . . ?
C15 C16 C23 C24 -130.2(7) . . . . ?
C15 C16 C23 C28 50.4(9) . . . . ?
C15 C29 C30 C31 178.0(6) . . . . ?
C15 C29 C34 C33 -178.8(6) . . . . ?
C16 C15 C29 C30 54.0(9) . . . . ?
C16 C15 C29 C34 -127.5(7) . . . . ?
C16 C17 C18 C19 177.7(6) . . . . ?
C16 C17 C22 C21 -178.6(6) . . . . ?
C16 C23 C24 C25 179.8(6) . . . . ?
C16 C23 C28 C27 178.3(7) . . . . ?
C17 C16 C23 C24 50.8(8) . . . . ?
C17 C16 C23 C28 -128.7(7) . . . . ?
C17 C18 C19 C20 0.8(11) . . . . ?
C18 C17 C22 C21 0.3(10) . . . . ?
C18 C19 C20 C21 0.7(11) . . . . ?
C19 C20 C21 C22 -1.7(11) . . . . ?
C20 C21 C22 C17 1.2(11) . . . . ?
C22 C17 C18 C19 -1.3(11) . . . . ?
C23 C16 C17 C18 57.7(8) . . . . ?
C23 C16 C17 C22 -123.4(7) . . . . ?
C23 C24 C25 C26 0.4(10) . . . . ?
C24 C23 C28 C27 -1.1(11) . . . . ?
C24 C25 C26 C27 1.7(11) . . . . ?
C25 C26 C27 C28 -3.6(13) . . . . ?
C26 C27 C28 C23 3.3(12) . . . . ?
C28 C23 C24 C25 -0.7(10) . . . . ?
C29 C15 C16 C17 7.3(9) . . . . ?
C29 C15 C16 C23 -171.7(6) . . . . ?
C29 C30 C31 C32 0.0(10) . . . . ?
C30 C29 C34 C33 -0.3(10) . . . . ?
C30 C31 C32 C33 1.2(10) . . . . ?
C31 C32 C33 C34 -2.1(11) . . . . ?
C32 C33 C34 C29 1.6(11) . . . . ?
C34 C29 C30 C31 -0.5(10) . . . . ?
